data_1555614
loop_
_publ_author_name
'Samanta, Jayanta'
'Natarajan, Ramalingam'

_publ_section_title
;
 Cofacial Organic Click Cage to Intercalate Polycyclic Aromatic
 Hydrocarbons.
;
_journal_issue 14
_journal_name_full 'Organic letters'
_journal_page_first 3394
_journal_page_last 3397
_journal_paper_doi 10.1021/acs.orglett.6b01554
_journal_volume 18
_journal_year 2016
_chemical_formula_moiety 'C54 H39 N15 O3, C18 H12, 3(C1 H1 Cl3)'
_chemical_formula_sum 'C75 H54 Cl9 N15 O3'
_chemical_formula_weight 1532.38
_space_group_crystal_system monoclinic
_space_group_IT_number 14
_space_group_name_Hall '-P 2yn'
_space_group_name_H-M_alt 'P 1 21/n 1'
_atom_sites_solution_hydrogens geom
_audit_creation_date 2016-01-24
_audit_creation_method
;
Olex2 1.2
(compiled 2015.09.30 svn.r3233 for OlexSys, GUI svn.r5103)
;
_cell_angle_alpha 90
_cell_angle_beta 91.878(7)
_cell_angle_gamma 90
_cell_formula_units_Z 4
_cell_length_a 16.056(2)
_cell_length_b 13.8514(17)
_cell_length_c 32.082(4)
_cell_measurement_reflns_used 7092
_cell_measurement_temperature 100
_cell_measurement_theta_max 21.37
_cell_measurement_theta_min 2.25
_cell_volume 7131.1(15)
_computing_cell_refinement 'SAINT v8.34A (Bruker, 2013)'
_computing_data_reduction 'SAINT v8.34A (Bruker, 2013)'
_computing_molecular_graphics 'Olex2 (Dolomanov et al., 2009)'
_computing_publication_material 'Olex2 (Dolomanov et al., 2009)'
_computing_structure_refinement 'ShelXL (Sheldrick, 2015)'
_computing_structure_solution 'ShelXT (Sheldrick, 2015)'
_diffrn_ambient_temperature 100
_diffrn_measured_fraction_theta_full 1.000
_diffrn_measured_fraction_theta_max 0.973
_diffrn_measurement_device_type 'Bruker APEX-II CCD'
_diffrn_measurement_method '\f and \w scans'
_diffrn_radiation_type MoK\a
_diffrn_radiation_wavelength 0.71073
_diffrn_reflns_av_R_equivalents 0.1207
_diffrn_reflns_av_unetI/netI 0.1334
_diffrn_reflns_Laue_measured_fraction_full 1.000
_diffrn_reflns_Laue_measured_fraction_max 0.973
_diffrn_reflns_limit_h_max 20
_diffrn_reflns_limit_h_min -20
_diffrn_reflns_limit_k_max 15
_diffrn_reflns_limit_k_min -17
_diffrn_reflns_limit_l_max 40
_diffrn_reflns_limit_l_min -40
_diffrn_reflns_number 71481
_diffrn_reflns_point_group_measured_fraction_full 1.000
_diffrn_reflns_point_group_measured_fraction_max 0.973
_diffrn_reflns_theta_full 26.000
_diffrn_reflns_theta_max 27.282
_diffrn_reflns_theta_min 1.400
_diffrn_standards_number 0
_exptl_absorpt_coefficient_mu 0.415
_exptl_absorpt_correction_T_max 0.7455
_exptl_absorpt_correction_T_min 0.6066
_exptl_absorpt_correction_type multi-scan
_exptl_absorpt_process_details
;
SADABS-2014/4 (Bruker,2014/4) was used for absorption correction.
wR2(int) was 0.1314 before and 0.1001 after correction.
The Ratio of minimum to maximum transmission is 0.8137.
The \l/2 correction factor is 0.00150.
;
_exptl_crystal_density_diffrn 1.427
_exptl_crystal_description block
_exptl_crystal_F_000 3144
_exptl_crystal_size_max 0.34
_exptl_crystal_size_mid 0.32
_exptl_crystal_size_min 0.3
_refine_diff_density_max 1.652
_refine_diff_density_min -0.542
_refine_diff_density_rms 0.092
_refine_ls_extinction_method none
_refine_ls_goodness_of_fit_ref 1.075
_refine_ls_hydrogen_treatment constr
_refine_ls_matrix_type full
_refine_ls_number_parameters 1058
_refine_ls_number_reflns 15592
_refine_ls_number_restraints 1099
_refine_ls_restrained_S_all 1.126
_refine_ls_R_factor_all 0.1930
_refine_ls_R_factor_gt 0.0980
_refine_ls_shift/su_max 0.000
_refine_ls_shift/su_mean 0.000
_refine_ls_structure_factor_coef Fsqd
_refine_ls_weighting_details 'w=1/[\s^2^(Fo^2^)+(0.1797P)^2^+0.4374P] where P=(Fo^2^+2Fc^2^)/3'
_refine_ls_weighting_scheme calc
_refine_ls_wR_factor_gt 0.2734
_refine_ls_wR_factor_ref 0.3441
_reflns_Friedel_coverage 0.000
_reflns_number_gt 7076
_reflns_number_total 15592
_reflns_threshold_expression 'I > 2\s(I)'
_cod_data_source_file ol6b01554_si_008.cif
_cod_data_source_block rn_js_200tp_0m_a
_cod_original_cell_volume 7131.1(16)
_cod_database_code 1555614
_shelx_space_group_comment
;
The symmetry employed for this shelxl refinement is uniquely defined
by the following loop, which should always be used as a source of
symmetry information in preference to the above space-group names.
They are only intended as comments.
;
_olex2_refinement_description
;
1. Fixed Uiso
 At 1.2 times of:
  All C(H) groups, All C(H,H) groups
2. Restrained distances
 H30B_1-H11_2
 -2 with sigma of 0.02
 Cl1B_3-C1B_3 \\sim Cl2B_3-C1B_3 \\sim Cl1_3-C1B_3 \\sim Cl3A_3-C1A_3 \\sim
Cl2A_3-C1A_3 ~
 Cl1A_3-C1A_3
 with sigma of 0.02
 Cl1B_3-Cl2B_3 \\sim Cl3A_3-Cl2A_3 \\sim Cl1B_3-Cl1_3 \\sim Cl3A_3-Cl1A_3 \\sim
Cl1_3-Cl2B_3 ~
 Cl1A_3-Cl2A_3
 with sigma of 0.04
 Cl2B_5-C1B_5 \\sim Cl3B_5-C1B_5 \\sim Cl1B_5-C1B_5 \\sim Cl2A_5-C1A_5 \\sim
Cl1_5-C1A_5 ~
 Cl1A_5-C1A_5
 with sigma of 0.02
 Cl2B_5-Cl3B_5 \\sim Cl2A_5-Cl1_5 \\sim Cl3B_5-Cl1B_5 \\sim Cl1A_5-Cl2A_5 \\sim
Cl2A_5-Cl1_5 ~
 Cl1B_5-Cl2B_5
 with sigma of 0.04
 Cl2B_4-C1B_4 \\sim Cl3B_4-C1B_4 \\sim Cl1B_4-C1B_4 \\sim Cl1A_4-C1A_4 \\sim
Cl2A_4-C1A_4 ~
 Cl3A_4-C1A_4
 with sigma of 0.02
 Cl2B_4-Cl3B_4 \\sim Cl1A_4-Cl2A_4 \\sim Cl1B_4-Cl2A_4 \\sim Cl2A_4-Cl3A_4
\\sim Cl1B_4-Cl2B_4
 \\sim Cl3A_4-Cl1A_4
 with sigma of 0.04
 N9_1-C30A_1 \\sim N9_1-C30B_1
 with sigma of 0.02
 C30A_1-C29_1 \\sim C30B_1-C29_1
 with sigma of 0.02
 N7B_1-C29_1 \\sim N7A_1-C29_1
 with sigma of 0.02
 N8B_1-N7B_1 \\sim N8A_1-N7A_1
 with sigma of 0.02
 N9_1-N8B_1 \\sim N9_1-N8A_1
 with sigma of 0.02
 N9_1-N7A_1 \\sim N7A_1-N7B_1
 with sigma of 0.04
 C29_1-N8A_1 \\sim C29_1-N8B_1
 with sigma of 0.04
 C30A_1-N8A_1 \\sim C30B_1-N8B_1
 with sigma of 0.04
 C30A_1-N7A_1 \\sim C30B_1-N7B_1
 with sigma of 0.04
 C9_2-C10_2 \\sim C9_2-C8_2 \\sim C8_2-C7_2 \\sim C7_2-C12_2 \\sim C12_2-C11_2
\\sim C11_2-C10_2 ~
 C14_2-C13_2 \\sim C15_2-C14_2 \\sim C16_2-C15_2 \\sim C17_2-C16_2 \\sim
C18_2-C17_2 \\sim C18_2-
 C13_2 \\sim C4_2-C3_2 \\sim C3_2-C2_2 \\sim C2_2-C1_2 \\sim C6_2-C1_2 \\sim
C6_2-C5_2 \\sim C7_2-C5_2
 \\sim C13_2-C12_2 \\sim C4_2-C18_2
 with sigma of 0.02
3. Uiso/Uaniso restraints and constraints
C16_2 \\sim C5_1 \\sim C6_2 \\sim C4_2 \\sim C7_2 \\sim H6_2 \\sim C1_2 \\sim
C3_2 \\sim C18_2 \\sim C12_2 \\sim C8_2 \\sim H1_2 \\sim C2_2 \\sim H3_2 \\sim
C17_2 \\sim C13_2 \\sim C11_2 \\sim H8_2 \\sim C9_2 \\sim H2_2 \\sim H17_2
\\sim C14_2 \\sim C10_2 \\sim H11_2 \\sim H9_2 \\sim H16_2 \\sim C15_2 \\sim
H14_2 \\sim H10_2 \\sim H15_2: within 2A with sigma of 0.04 and sigma for
terminal atoms of 0.08
C1B_3 \\sim Cl1B_3 \\sim Cl2B_3 \\sim Cl1_3 \\sim C1A_3 \\sim Cl1A_3 \\sim
Cl2A_3 \\sim Cl3A_3: within 2A with sigma of 0.04 and sigma for terminal atoms
of 0.08
C1B_5 \\sim Cl1B_5 \\sim Cl2B_5 \\sim Cl3B_5 \\sim C1A_5 \\sim Cl1A_5 \\sim
Cl2A_5 \\sim Cl1_5: within 2A with sigma of 0.04 and sigma for terminal atoms
of 0.08
C1B_4 \\sim Cl1B_4 \\sim Cl3B_4 \\sim Cl2B_4 \\sim C1A_4 \\sim Cl1A_4 \\sim
Cl2A_4 \\sim Cl3A_4: within 2A with sigma of 0.04 and sigma for terminal atoms
of 0.08
N9_1 \\sim N8B_1 \\sim N8A_1 \\sim N7B_1 \\sim N7A_1 \\sim C29_1 \\sim C30A_1
\\sim C30B_1: within 2A with sigma of 0.04 and sigma for terminal atoms of 0.08
4. Rigid body (RIGU) restrains
 C16_2, C5_1, C6_2, C4_2, C7_2, H6_2, C1_2, C3_2, C18_2, C12_2, C8_2, H1_2,
 C2_2, H3_2, C17_2, C13_2, C11_2, H8_2, C9_2, H2_2, H17_2, C14_2, C10_2, H11_2,
 H9_2, H16_2, C15_2, H14_2, H10_2, H15_2
 with sigma for 1-2 distances of 0.004 and sigma for 1-3 distances of 0.004
 C1B_3, Cl1B_3, Cl2B_3, Cl1_3, C1A_3, Cl1A_3, Cl2A_3, Cl3A_3
 with sigma for 1-2 distances of 0.004 and sigma for 1-3 distances of 0.004
 C1B_5, Cl1B_5, Cl2B_5, Cl3B_5, C1A_5, Cl1A_5, Cl2A_5, Cl1_5
 with sigma for 1-2 distances of 0.004 and sigma for 1-3 distances of 0.004
 C1B_4, Cl1B_4, Cl3B_4, Cl2B_4, C1A_4, Cl1A_4, Cl2A_4, Cl3A_4
 with sigma for 1-2 distances of 0.004 and sigma for 1-3 distances of 0.004
 C30B_1, N9_1, N8B_1, N7B_1, C29_1
 with sigma for 1-2 distances of 0.004 and sigma for 1-3 distances of 0.004
 C30A_1, N8A_1, N7A_1
 with sigma for 1-2 distances of 0.004 and sigma for 1-3 distances of 0.004
5. Others
 Sof(Cl1B)=Sof(Cl2B)=Sof(Cl3B)=Sof(C1B)=Sof(H1B)=1-FVAR(1)
 Sof(Cl1A)=Sof(Cl2A)=Sof(Cl1)=Sof(C1A)=Sof(H1A)=FVAR(1)
 Sof(N7B)=Sof(N8B)=Sof(C30B)=Sof(H30B)=1-FVAR(2)
 Sof(N7A)=Sof(N8A)=Sof(C30A)=Sof(H30A)=FVAR(2)
 Sof(Cl1B)=Sof(Cl2B)=Sof(Cl1)=Sof(C1B)=Sof(H1B)=1-FVAR(3)
 Sof(Cl1A)=Sof(Cl2A)=Sof(Cl3A)=Sof(C1A)=Sof(H1A)=FVAR(3)
 Sof(Cl1B)=Sof(Cl2B)=Sof(Cl3B)=Sof(C1B)=Sof(H1B)=1-FVAR(4)
 Sof(Cl1A)=Sof(Cl2A)=Sof(Cl3A)=Sof(C1A)=Sof(H1A)=FVAR(4)
6.a Ternary CH refined with riding coordinates:
 C1A(H1A), C1B(H1B), C1A(H1A), C1B(H1B), C1A(H1A), C1B(H1B)
6.b Secondary CH2 refined with riding coordinates:
 C22(H22A,H22B), C25(H25A,H25B), C28(H28A,H28B), C40(H40A,H40B), C47(H47A,
 H47B), C54(H54A,H54B)
6.c Aromatic/amide H refined with riding coordinates:
 C5(H5), C6(H6), C8(H8), C9(H9), C11(H11), C12(H12), C14(H14), C15(H15),
 C17(H17), C18(H18), C20(H20), C21(H21), C24(H24), C27(H27), C30A(H30A),
 C30B(H30B), C35(H35), C36(H36), C38(H38), C39(H39), C42(H42), C43(H43),
 C45(H45), C46(H46), C49(H49), C50(H50), C52(H52), C53(H53), C1(H1), C2(H2),
 C3(H3), C6(H6), C8(H8), C9(H9), C10(H10), C11(H11), C14(H14), C15(H15),
 C16(H16), C17(H17)
;
_shelx_shelxl_version_number 2014/7
_olex2_submission_special_instructions 'No special instructions were received'

loop_
_space_group_symop_operation_xyz
'x, y, z'
'-x+1/2, y+1/2, -z+1/2'
'-x, -y, -z'
'x-1/2, -y-1/2, z-1/2'

loop_
_atom_site_label
_atom_site_type_symbol
_atom_site_fract_x
_atom_site_fract_y
_atom_site_fract_z
_atom_site_U_iso_or_equiv
_atom_site_adp_type
_atom_site_occupancy
_atom_site_site_symmetry_order
_atom_site_calc_flag
_atom_site_refinement_flags_posn
_atom_site_refinement_flags_adp
_atom_site_refinement_flags_occupancy
_atom_site_disorder_assembly
_atom_site_disorder_group
O1_1 O 0.4798(2) -0.1013(2) 0.59810(10) 0.0419(8) Uani 1 1 d . . . . .
O2_1 O 0.4197(2) 0.5314(2) 0.85993(10) 0.0469(9) Uani 1 1 d . . . . .
O3_1 O 1.0690(2) 0.3727(2) 0.69659(10) 0.0387(8) Uani 1 1 d . . . . .
N1_1 N 0.6926(2) 0.3168(3) 0.75365(12) 0.0353(9) Uani 1 1 d . . . . .
N2_1 N 0.7062(2) 0.1844(2) 0.70676(12) 0.0343(9) Uani 1 1 d . . . . .
N3_1 N 0.5751(2) 0.2165(2) 0.73727(12) 0.0365(9) Uani 1 1 d . . . . .
N4_1 N 0.5487(3) 0.6636(2) 0.61488(12) 0.0353(9) Uani 1 1 d . . . . .
N5_1 N 0.4398(3) 0.5627(3) 0.58768(12) 0.0371(10) Uani 1 1 d . . . . .
N6_1 N 0.5796(3) 0.5340(2) 0.56839(11) 0.0338(9) Uani 1 1 d . . . . .
N7A_1 N 0.2898(4) 0.0180(4) 0.5559(2) 0.0622(19) Uani 0.768(6) 1 d D U P A 1
N8A_1 N 0.2850(4) 0.0881(4) 0.5276(2) 0.0585(18) Uani 0.768(6) 1 d D U P A 1
N7B_1 N 0.3811(11) -0.0665(10) 0.5134(4) 0.047(4) Uani 0.232(6) 1 d D U P A 2
N8B_1 N 0.3774(12) 0.0018(9) 0.4840(5) 0.050(4) Uani 0.232(6) 1 d D U P A 2
N9_1 N 0.3658(3) 0.0943(3) 0.51044(15) 0.0545(12) Uani 1 1 d D U . . .
N10_1 N 0.2262(3) 0.5465(3) 0.79824(15) 0.0505(11) Uani 1 1 d . . . . .
N11_1 N 0.2051(3) 0.6092(3) 0.76902(15) 0.0531(12) Uani 1 1 d . . . . .
N12_1 N 0.2594(2) 0.6829(3) 0.77267(12) 0.0369(9) Uani 1 1 d . . . . .
N13_1 N 1.1095(3) 0.5455(3) 0.63718(14) 0.0463(11) Uani 1 1 d . . . . .
N14_1 N 1.0707(3) 0.6096(3) 0.61221(14) 0.0471(11) Uani 1 1 d . . . . .
N15_1 N 1.0055(3) 0.6442(3) 0.63279(13) 0.0387(10) Uani 1 1 d . . . . .
C1_1 C 0.6127(3) 0.2920(3) 0.75734(14) 0.0331(11) Uani 1 1 d . . . . .
C2_1 C 0.7365(3) 0.2606(3) 0.72774(14) 0.0339(11) Uani 1 1 d . . . . .
C3_1 C 0.6255(3) 0.1663(3) 0.71196(14) 0.0331(11) Uani 1 1 d . . . . .
C4_1 C 0.5605(3) 0.3522(3) 0.78418(14) 0.0338(11) Uani 1 1 d . . . . .
C5_1 C 0.5966(3) 0.4275(3) 0.80783(15) 0.0381(11) Uani 1 1 d . . . . .
H5_1 H 0.6548 0.4391 0.8069 0.046 Uiso 1 1 calc R U . . .
C6_1 C 0.5472(3) 0.4853(3) 0.83268(15) 0.0383(12) Uani 1 1 d . . . . .
H6_1 H 0.5723 0.5352 0.8490 0.046 Uiso 1 1 calc R U . . .
C7_1 C 0.4616(3) 0.4704(3) 0.83378(15) 0.0388(12) Uani 1 1 d . . . . .
C8_1 C 0.4248(3) 0.3980(4) 0.80951(17) 0.0476(13) Uani 1 1 d . . . . .
H8_1 H 0.3662 0.3883 0.8095 0.057 Uiso 1 1 calc R U . . .
C9_1 C 0.4747(3) 0.3397(3) 0.78517(16) 0.0425(12) Uani 1 1 d . . . . .
H9_1 H 0.4493 0.2900 0.7688 0.051 Uiso 1 1 calc R U . . .
C10_1 C 0.8244(3) 0.2904(3) 0.72067(15) 0.0351(11) Uani 1 1 d . . . . .
C11_1 C 0.8586(3) 0.3722(3) 0.74059(17) 0.0441(12) Uani 1 1 d . . . . .
H11_1 H 0.8262 0.4074 0.7596 0.053 Uiso 1 1 calc R U . . .
C12_1 C 0.9386(3) 0.4019(3) 0.73297(17) 0.0448(13) Uani 1 1 d . . . . .
H12_1 H 0.9610 0.4573 0.7467 0.054 Uiso 1 1 calc R U . . .
C13_1 C 0.9862(3) 0.3509(3) 0.70521(15) 0.0352(11) Uani 1 1 d . . . . .
C14_1 C 0.9530(3) 0.2702(3) 0.68426(15) 0.0375(11) Uani 1 1 d . . . . .
H14_1 H 0.9857 0.2357 0.6651 0.045 Uiso 1 1 calc R U . . .
C15_1 C 0.8730(3) 0.2413(3) 0.69159(15) 0.0361(11) Uani 1 1 d . . . . .
H15_1 H 0.8501 0.1874 0.6769 0.043 Uiso 1 1 calc R U . . .
C16_1 C 0.5860(3) 0.0885(3) 0.68586(14) 0.0333(11) Uani 1 1 d . . . . .
C17_1 C 0.6347(3) 0.0287(3) 0.66123(15) 0.0363(11) Uani 1 1 d . . . . .
H17_1 H 0.6937 0.0321 0.6638 0.044 Uiso 1 1 calc R U . . .
C18_1 C 0.5974(3) -0.0358(3) 0.63308(15) 0.0397(12) Uani 1 1 d . . . . .
H18_1 H 0.6309 -0.0775 0.6171 0.048 Uiso 1 1 calc R U . . .
C19_1 C 0.5098(3) -0.0391(3) 0.62838(14) 0.0351(11) Uani 1 1 d . . . . .
C20_1 C 0.4607(3) 0.0165(3) 0.65398(15) 0.0367(11) Uani 1 1 d . . . . .
H20_1 H 0.4017 0.0110 0.6521 0.044 Uiso 1 1 calc R U . . .
C21_1 C 0.4983(3) 0.0807(3) 0.68244(15) 0.0358(11) Uani 1 1 d . . . . .
H21_1 H 0.4646 0.1193 0.6996 0.043 Uiso 1 1 calc R U . . .
C22_1 C 0.3308(3) 0.5296(3) 0.85860(17) 0.0466(13) Uani 1 1 d . . . . .
H22A_1 H 0.3102 0.5607 0.8841 0.056 Uiso 1 1 calc R U . . .
H22B_1 H 0.3115 0.4617 0.8584 0.056 Uiso 1 1 calc R U . . .
C23_1 C 0.2941(3) 0.5809(3) 0.82078(15) 0.0390(12) Uani 1 1 d . . . . .
C24_1 C 0.3155(3) 0.6681(3) 0.80454(16) 0.0380(11) Uani 1 1 d . . . . .
H24_1 H 0.3598 0.7093 0.8135 0.046 Uiso 1 1 calc R U . . .
C25_1 C 1.0984(3) 0.4701(3) 0.70612(16) 0.0401(12) Uani 1 1 d . . . . .
H25A_1 H 1.1600 0.4706 0.7077 0.048 Uiso 1 1 calc R U . . .
H25B_1 H 1.0780 0.4903 0.7336 0.048 Uiso 1 1 calc R U . . .
C26_1 C 1.0682(3) 0.5394(3) 0.67350(15) 0.0351(11) Uani 1 1 d . . . . .
C27_1 C 1.0021(3) 0.6024(3) 0.67107(16) 0.0405(12) Uani 1 1 d . . . . .
H27_1 H 0.9623 0.6142 0.6918 0.049 Uiso 1 1 calc R U . . .
C28_1 C 0.3913(3) -0.0984(3) 0.58643(16) 0.0413(12) Uani 1 1 d . . . . .
H28A_1 H 0.3585 -0.0895 0.6117 0.050 Uiso 1 1 calc R U . . .
H28B_1 H 0.3745 -0.1605 0.5734 0.050 Uiso 1 1 calc R U . . .
C29_1 C 0.3733(3) -0.0190(3) 0.55704(18) 0.0517(14) Uani 1 1 d D U . . .
C30A_1 C 0.4144(4) 0.0392(4) 0.5329(2) 0.0471(19) Uani 0.768(6) 1 d D U P A 1
H30A_1 H 0.4734 0.0407 0.5320 0.057 Uiso 0.768(6) 1 calc R U P A 1
C30B_1 C 0.3658(17) 0.0671(10) 0.5458(5) 0.066(5) Uani 0.232(6) 1 d D U P A 2
H30B_1 H 0.3598 0.1144 0.5669 0.079 Uiso 0.232(6) 1 calc DR U P A 2
C31_1 C 0.4972(3) 0.5142(3) 0.56659(14) 0.0334(11) Uani 1 1 d . . . . .
C32_1 C 0.6022(3) 0.6097(3) 0.59256(14) 0.0340(11) Uani 1 1 d . . . . .
C33_1 C 0.4696(3) 0.6348(3) 0.61223(14) 0.0333(11) Uani 1 1 d . . . . .
C34_1 C 0.4100(3) 0.6802(3) 0.64121(14) 0.0370(11) Uani 1 1 d . . . . .
C35_1 C 0.4386(3) 0.7470(3) 0.67074(14) 0.0360(11) Uani 1 1 d . . . . .
H35_1 H 0.4937 0.7716 0.6695 0.043 Uiso 1 1 calc R U . . .
C36_1 C 0.3870(3) 0.7779(3) 0.70195(16) 0.0413(12) Uani 1 1 d . . . . .
H36_1 H 0.4070 0.8242 0.7217 0.050 Uiso 1 1 calc R U . . .
C37_1 C 0.3060(3) 0.7418(3) 0.70478(14) 0.0357(11) Uani 1 1 d . . . . .
C38_1 C 0.2764(3) 0.6792(3) 0.67364(16) 0.0425(12) Uani 1 1 d . . . . .
H38_1 H 0.2205 0.6569 0.6741 0.051 Uiso 1 1 calc R U . . .
C39_1 C 0.3274(3) 0.6488(3) 0.64205(16) 0.0401(12) Uani 1 1 d . . . . .
H39_1 H 0.3060 0.6066 0.6209 0.048 Uiso 1 1 calc R U . . .
C40_1 C 0.2535(3) 0.7634(3) 0.74236(16) 0.0441(13) Uani 1 1 d . . . . .
H40A_1 H 0.2734 0.8238 0.7559 0.053 Uiso 1 1 calc R U . . .
H40B_1 H 0.1947 0.7728 0.7331 0.053 Uiso 1 1 calc R U . . .
C41_1 C 0.6920(3) 0.6364(3) 0.59668(15) 0.0381(12) Uani 1 1 d . . . . .
C42_1 C 0.7166(3) 0.7103(3) 0.62470(18) 0.0490(14) Uani 1 1 d . . . . .
H42_1 H 0.6760 0.7434 0.6402 0.059 Uiso 1 1 calc R U . . .
C43_1 C 0.8004(4) 0.7349(4) 0.62969(19) 0.0527(15) Uani 1 1 d . . . . .
H43_1 H 0.8161 0.7857 0.6483 0.063 Uiso 1 1 calc R U . . .
C44_1 C 0.8613(3) 0.6871(3) 0.60823(16) 0.0422(12) Uani 1 1 d . . . . .
C45_1 C 0.8380(3) 0.6122(4) 0.58092(16) 0.0457(13) Uani 1 1 d . . . . .
H45_1 H 0.8793 0.5787 0.5661 0.055 Uiso 1 1 calc R U . . .
C46_1 C 0.7534(3) 0.5864(3) 0.57544(15) 0.0420(12) Uani 1 1 d . . . . .
H46_1 H 0.7380 0.5349 0.5572 0.050 Uiso 1 1 calc R U . . .
C47_1 C 0.9520(3) 0.7181(3) 0.61314(18) 0.0468(13) Uani 1 1 d . . . . .
H47A_1 H 0.9732 0.7336 0.5853 0.056 Uiso 1 1 calc R U . . .
H47B_1 H 0.9552 0.7776 0.6302 0.056 Uiso 1 1 calc R U . . .
C48_1 C 0.4674(3) 0.4303(3) 0.54124(14) 0.0335(11) Uani 1 1 d . . . . .
C49_1 C 0.5239(3) 0.3672(3) 0.52326(14) 0.0402(12) Uani 1 1 d . . . . .
H49_1 H 0.5820 0.3801 0.5250 0.048 Uiso 1 1 calc R U . . .
C50_1 C 0.4938(3) 0.2851(3) 0.50277(15) 0.0396(12) Uani 1 1 d . . . . .
H50_1 H 0.5318 0.2422 0.4903 0.048 Uiso 1 1 calc R U . . .
C51_1 C 0.4083(4) 0.2646(3) 0.50027(14) 0.0397(12) Uani 1 1 d . . . . .
C52_1 C 0.3528(3) 0.3284(3) 0.51724(15) 0.0420(12) Uani 1 1 d . . . . .
H52_1 H 0.2947 0.3161 0.5147 0.050 Uiso 1 1 calc R U . . .
C53_1 C 0.3817(3) 0.4110(3) 0.53809(14) 0.0378(11) Uani 1 1 d . . . . .
H53_1 H 0.3433 0.4540 0.5502 0.045 Uiso 1 1 calc R U . . .
C54_1 C 0.3764(4) 0.1716(3) 0.47997(16) 0.0485(14) Uani 1 1 d . . . . .
H54A_1 H 0.3222 0.1844 0.4654 0.058 Uiso 1 1 calc R U . . .
H54B_1 H 0.4161 0.1502 0.4589 0.058 Uiso 1 1 calc R U . . .
C1_2 C 0.5577(5) 0.5844(4) 0.7246(2) 0.083(2) Uani 1 1 d D U . . .
H1_2 H 0.5420 0.6330 0.7437 0.100 Uiso 1 1 calc R U . . .
C2_2 C 0.6356(6) 0.5771(4) 0.7153(2) 0.080(2) Uani 1 1 d D U . . .
H2_2 H 0.6746 0.6225 0.7265 0.096 Uiso 1 1 calc R U . . .
C3_2 C 0.6636(5) 0.5040(4) 0.6890(2) 0.087(2) Uani 1 1 d D U . . .
H3_2 H 0.7219 0.5003 0.6851 0.104 Uiso 1 1 calc R U . . .
C4_2 C 0.6135(5) 0.4364(3) 0.66819(15) 0.0660(18) Uani 1 1 d D U . . .
C5_2 C 0.5164(5) 0.4487(4) 0.67965(18) 0.0696(19) Uani 1 1 d D . . . .
C6_2 C 0.4970(5) 0.5245(4) 0.7079(2) 0.084(2) Uani 1 1 d D U . . .
H6_2 H 0.4408 0.5337 0.7154 0.101 Uiso 1 1 calc R U . . .
C7_2 C 0.4539(4) 0.3852(4) 0.66181(18) 0.0594(15) Uani 1 1 d D U . . .
C8_2 C 0.3678(4) 0.3977(4) 0.6689(2) 0.0716(18) Uani 1 1 d D U . . .
H8_2 H 0.3523 0.4471 0.6877 0.086 Uiso 1 1 calc R U . . .
C9_2 C 0.3033(5) 0.3415(5) 0.6498(2) 0.083(2) Uani 1 1 d D U . . .
H9_2 H 0.2460 0.3557 0.6529 0.100 Uiso 1 1 calc R U . . .
C10_2 C 0.3305(5) 0.2631(4) 0.6258(2) 0.0753(18) Uani 1 1 d D U . . .
H10_2 H 0.2909 0.2189 0.6143 0.090 Uiso 1 1 calc R U . . .
C11_2 C 0.4144(4) 0.2496(4) 0.6189(2) 0.0669(16) Uani 1 1 d D U . . .
H11_2 H 0.4300 0.1970 0.6018 0.080 Uiso 1 1 calc DR U . . .
C12_2 C 0.4772(4) 0.3090(4) 0.63562(17) 0.0553(14) Uani 1 1 d D U . . .
C13_2 C 0.5647(4) 0.2974(4) 0.62469(17) 0.0576(14) Uani 1 1 d D U . . .
C14_2 C 0.5896(3) 0.2227(3) 0.59987(15) 0.0426(12) Uani 1 1 d D U . . .
H14_2 H 0.5492 0.1760 0.5914 0.051 Uiso 1 1 calc R U . . .
C15_2 C 0.6729(4) 0.2114(4) 0.5861(2) 0.0680(16) Uani 1 1 d D U . . .
H15_2 H 0.6873 0.1565 0.5700 0.082 Uiso 1 1 calc R U . . .
C16_2 C 0.7350(4) 0.2832(4) 0.5965(2) 0.0692(17) Uani 1 1 d D U . . .
H16_2 H 0.7888 0.2835 0.5849 0.083 Uiso 1 1 calc R U . . .
C17_2 C 0.7087(5) 0.3540(5) 0.6257(2) 0.0801(18) Uani 1 1 d D U . . .
H17_2 H 0.7494 0.3979 0.6364 0.096 Uiso 1 1 calc R U . . .
C18_2 C 0.6263(4) 0.3636(4) 0.63977(18) 0.0637(15) Uani 1 1 d D U . . .
Cl1A_3 Cl 0.7247(7) 0.3143(11) 0.4743(5) 0.081(3) Uani 0.452(15) 1 d D U P B 1
Cl2A_3 Cl 0.8188(10) 0.1637(10) 0.4386(3) 0.087(3) Uani 0.452(15) 1 d D U P B 1
Cl3A_3 Cl 0.8981(5) 0.2591(13) 0.5018(3) 0.127(5) Uani 0.452(15) 1 d D U P B 1
C1A_3 C 0.8247(9) 0.2767(13) 0.4614(5) 0.061(5) Uani 0.452(15) 1 d D U P B 1
H1A_3 H 0.8476 0.3234 0.4410 0.073 Uiso 0.452(15) 1 calc R U P B 1
Cl1B_3 Cl 0.9004(3) 0.3244(5) 0.49355(13) 0.0835(18) Uani 0.548(15) 1 d D U P B 2
Cl2B_3 Cl 0.8196(9) 0.1867(8) 0.4367(4) 0.125(4) Uani 0.548(15) 1 d D U P B 2
Cl1_3 Cl 0.7299(7) 0.3418(11) 0.4756(5) 0.113(4) Uani 0.548(15) 1 d D U P B 2
C1B_3 C 0.8236(8) 0.3041(10) 0.4557(5) 0.058(3) Uani 0.548(15) 1 d D U P B 2
H1B_3 H 0.8355 0.3472 0.4316 0.069 Uiso 0.548(15) 1 calc R U P B 2
Cl1A_4 Cl 1.1157(3) 0.4010(4) 0.53219(15) 0.0985(14) Uani 0.689(9) 1 d D U P C 1
Cl2A_4 Cl 0.9767(4) 0.3952(5) 0.58768(19) 0.0619(11) Uani 0.689(9) 1 d D U P C 1
Cl3A_4 Cl 1.0928(3) 0.23858(18) 0.58680(13) 0.0850(14) Uani 0.689(9) 1 d D U P C 1
C1A_4 C 1.0817(6) 0.3647(6) 0.5810(3) 0.059(2) Uani 0.689(9) 1 d D U P C 1
H1A_4 H 1.1167 0.3974 0.6032 0.071 Uiso 0.689(9) 1 calc R U P C 1
Cl1B_4 Cl 1.1239(6) 0.2585(6) 0.5569(5) 0.115(4) Uani 0.311(9) 1 d D U P C 2
Cl2B_4 Cl 1.1060(9) 0.4529(9) 0.5268(3) 0.120(4) Uani 0.311(9) 1 d D U P C 2
Cl3B_4 Cl 0.9873(12) 0.3721(14) 0.5836(6) 0.110(6) Uani 0.311(9) 1 d D U P C 2
C1B_4 C 1.0932(15) 0.3767(11) 0.5700(8) 0.088(6) Uani 0.311(9) 1 d D U P C 2
H1B_4 H 1.1281 0.4006 0.5943 0.106 Uiso 0.311(9) 1 calc R U P C 2
Cl1A_5 Cl 0.7968(3) -0.0408(4) 0.57730(16) 0.0911(19) Uani 0.578(5) 1 d D U P D 1
Cl2A_5 Cl 0.9150(3) 0.1027(3) 0.55549(12) 0.1121(18) Uani 0.578(5) 1 d D U P D 1
Cl1_5 Cl 0.9474(4) -0.0922(4) 0.53814(19) 0.162(4) Uani 0.578(5) 1 d D U P D 1
C1A_5 C 0.8697(7) -0.0063(7) 0.5398(4) 0.064(3) Uani 0.578(5) 1 d D U P D 1
H1A_5 H 0.8414 0.0008 0.5118 0.077 Uiso 0.578(5) 1 calc R U P D 1
Cl1B_5 Cl 0.8029(6) 0.0008(8) 0.5658(4) 0.146(4) Uani 0.422(5) 1 d D U P D 2
Cl2B_5 Cl 0.9778(4) -0.0044(6) 0.55640(15) 0.118(3) Uani 0.422(5) 1 d D U P D 2
Cl3B_5 Cl 0.8774(5) -0.1434(5) 0.5144(3) 0.148(3) Uani 0.422(5) 1 d D U P D 2
C1B_5 C 0.8830(8) -0.0239(13) 0.5309(7) 0.101(6) Uani 0.422(5) 1 d D U P D 2
H1B_5 H 0.8773 0.0200 0.5062 0.121 Uiso 0.422(5) 1 calc R U P D 2

loop_
_atom_site_aniso_label
_atom_site_aniso_U_11
_atom_site_aniso_U_22
_atom_site_aniso_U_33
_atom_site_aniso_U_23
_atom_site_aniso_U_13
_atom_site_aniso_U_12
O1_1 0.043(2) 0.0359(16) 0.047(2) -0.0039(14) 0.0022(17) -0.0030(14)
O2_1 0.047(2) 0.053(2) 0.041(2) -0.0121(16) 0.0028(17) 0.0090(16)
O3_1 0.0273(19) 0.0353(16) 0.053(2) -0.0014(14) 0.0017(16) -0.0047(13)
N1_1 0.028(2) 0.041(2) 0.037(2) -0.0014(17) 0.0031(18) 0.0036(17)
N2_1 0.029(2) 0.0362(19) 0.038(2) 0.0022(17) 0.0028(18) -0.0019(16)
N3_1 0.032(2) 0.0354(19) 0.042(2) -0.0044(17) 0.0026(19) -0.0039(17)
N4_1 0.036(3) 0.0354(19) 0.034(2) 0.0029(16) 0.0009(19) -0.0034(17)
N5_1 0.041(3) 0.039(2) 0.032(2) 0.0012(17) 0.0028(19) -0.0053(18)
N6_1 0.038(3) 0.0331(19) 0.030(2) 0.0045(16) 0.0001(18) 0.0009(16)
N7A_1 0.064(5) 0.053(3) 0.071(4) 0.020(3) 0.022(3) 0.006(3)
N8A_1 0.042(4) 0.063(3) 0.072(4) 0.018(3) 0.017(3) 0.003(3)
N7B_1 0.043(10) 0.036(5) 0.061(6) 0.016(4) -0.007(6) -0.003(5)
N8B_1 0.053(11) 0.037(6) 0.060(6) 0.019(4) -0.012(6) -0.006(6)
N9_1 0.051(3) 0.044(2) 0.068(3) 0.014(2) -0.014(3) -0.017(2)
N10_1 0.045(3) 0.050(2) 0.057(3) -0.002(2) 0.009(2) -0.012(2)
N11_1 0.039(3) 0.065(3) 0.055(3) -0.001(2) 0.002(2) -0.016(2)
N12_1 0.026(2) 0.046(2) 0.039(2) -0.0063(18) 0.0088(19) -0.0041(17)
N13_1 0.034(3) 0.056(2) 0.049(3) -0.001(2) 0.007(2) -0.001(2)
N14_1 0.036(3) 0.057(3) 0.048(3) 0.002(2) 0.005(2) -0.002(2)
N15_1 0.030(2) 0.043(2) 0.043(3) 0.0033(18) 0.004(2) -0.0030(17)
C1_1 0.031(3) 0.038(2) 0.030(3) -0.0004(19) 0.002(2) 0.000(2)
C2_1 0.030(3) 0.037(2) 0.035(3) 0.001(2) 0.002(2) 0.000(2)
C3_1 0.033(3) 0.034(2) 0.033(3) 0.0039(19) 0.003(2) 0.0001(19)
C4_1 0.027(3) 0.040(2) 0.034(3) -0.003(2) 0.000(2) 0.0021(19)
C5_1 0.032(3) 0.042(2) 0.040(3) 0.005(2) -0.003(2) -0.002(2)
C6_1 0.044(3) 0.033(2) 0.038(3) -0.005(2) 0.000(2) -0.001(2)
C7_1 0.041(3) 0.041(2) 0.035(3) -0.004(2) 0.005(2) 0.004(2)
C8_1 0.032(3) 0.057(3) 0.054(3) -0.017(3) 0.004(3) -0.002(2)
C9_1 0.038(3) 0.042(3) 0.047(3) -0.011(2) 0.001(3) -0.001(2)
C10_1 0.026(3) 0.033(2) 0.046(3) -0.003(2) 0.002(2) -0.0004(19)
C11_1 0.032(3) 0.051(3) 0.049(3) -0.008(2) 0.005(2) -0.001(2)
C12_1 0.038(3) 0.039(2) 0.058(3) -0.011(2) 0.002(3) -0.002(2)
C13_1 0.028(3) 0.034(2) 0.043(3) 0.002(2) 0.001(2) -0.0001(19)
C14_1 0.034(3) 0.037(2) 0.041(3) -0.001(2) 0.006(2) 0.000(2)
C15_1 0.029(3) 0.037(2) 0.042(3) -0.008(2) 0.000(2) -0.001(2)
C16_1 0.031(3) 0.032(2) 0.036(3) 0.0034(19) -0.005(2) -0.0026(19)
C17_1 0.030(3) 0.039(2) 0.040(3) -0.001(2) 0.003(2) -0.002(2)
C18_1 0.039(3) 0.038(2) 0.042(3) -0.002(2) 0.007(2) 0.002(2)
C19_1 0.041(3) 0.028(2) 0.036(3) -0.0019(19) 0.000(2) -0.004(2)
C20_1 0.032(3) 0.035(2) 0.043(3) -0.003(2) 0.003(2) -0.002(2)
C21_1 0.030(3) 0.037(2) 0.041(3) 0.000(2) 0.007(2) -0.0026(19)
C22_1 0.044(4) 0.047(3) 0.050(3) 0.001(2) 0.022(3) 0.010(2)
C23_1 0.031(3) 0.049(3) 0.037(3) -0.009(2) 0.012(2) 0.002(2)
C24_1 0.022(3) 0.045(3) 0.047(3) 0.000(2) 0.005(2) 0.000(2)
C25_1 0.029(3) 0.036(2) 0.055(3) 0.000(2) -0.007(2) -0.003(2)
C26_1 0.029(3) 0.040(2) 0.036(3) -0.005(2) 0.003(2) -0.009(2)
C27_1 0.034(3) 0.045(3) 0.043(3) 0.002(2) 0.007(2) -0.001(2)
C28_1 0.040(3) 0.037(2) 0.048(3) -0.001(2) 0.002(2) -0.007(2)
C29_1 0.049(4) 0.046(3) 0.060(3) 0.010(2) -0.013(3) -0.013(2)
C30A_1 0.043(5) 0.049(4) 0.050(4) 0.011(3) 0.003(4) -0.016(3)
C30B_1 0.080(14) 0.048(6) 0.069(6) 0.011(4) -0.003(6) 0.000(6)
C31_1 0.036(3) 0.038(2) 0.026(2) 0.0064(19) 0.000(2) -0.003(2)
C32_1 0.042(3) 0.029(2) 0.030(3) 0.0078(19) -0.003(2) 0.001(2)
C33_1 0.038(3) 0.033(2) 0.028(2) 0.0030(18) -0.003(2) -0.003(2)
C34_1 0.038(3) 0.041(2) 0.031(3) 0.005(2) 0.001(2) 0.005(2)
C35_1 0.034(3) 0.039(2) 0.035(3) -0.003(2) -0.001(2) -0.002(2)
C36_1 0.036(3) 0.042(2) 0.045(3) -0.004(2) 0.000(2) -0.001(2)
C37_1 0.033(3) 0.044(2) 0.030(3) -0.001(2) 0.003(2) -0.002(2)
C38_1 0.029(3) 0.051(3) 0.048(3) -0.005(2) 0.000(2) 0.001(2)
C39_1 0.039(3) 0.041(2) 0.040(3) -0.004(2) -0.005(2) -0.004(2)
C40_1 0.043(3) 0.048(3) 0.041(3) 0.000(2) 0.001(3) 0.004(2)
C41_1 0.042(3) 0.033(2) 0.038(3) 0.006(2) -0.002(2) -0.001(2)
C42_1 0.034(3) 0.043(3) 0.070(4) -0.013(3) -0.001(3) 0.002(2)
C43_1 0.042(4) 0.044(3) 0.071(4) -0.011(3) -0.009(3) 0.001(2)
C44_1 0.035(3) 0.043(3) 0.049(3) 0.011(2) -0.003(2) -0.004(2)
C45_1 0.039(3) 0.059(3) 0.039(3) 0.000(2) 0.006(2) 0.002(2)
C46_1 0.043(3) 0.045(3) 0.039(3) 0.001(2) 0.005(2) -0.001(2)
C47_1 0.037(3) 0.049(3) 0.054(3) 0.010(2) -0.003(3) -0.002(2)
C48_1 0.041(3) 0.032(2) 0.028(2) 0.0057(18) 0.006(2) -0.002(2)
C49_1 0.051(3) 0.043(3) 0.026(2) 0.006(2) 0.000(2) -0.003(2)
C50_1 0.049(3) 0.036(2) 0.034(3) -0.002(2) 0.007(2) 0.005(2)
C51_1 0.061(4) 0.033(2) 0.025(2) 0.0028(19) 0.002(2) -0.006(2)
C52_1 0.046(3) 0.045(3) 0.035(3) -0.002(2) 0.006(2) -0.006(2)
C53_1 0.041(3) 0.040(2) 0.033(3) -0.003(2) 0.005(2) -0.002(2)
C54_1 0.067(4) 0.038(3) 0.040(3) 0.000(2) 0.008(3) -0.008(2)
C1_2 0.145(6) 0.048(3) 0.054(4) 0.000(3) -0.037(4) 0.004(4)
C2_2 0.137(6) 0.046(3) 0.055(4) 0.003(3) -0.027(4) -0.020(4)
C3_2 0.118(6) 0.055(3) 0.086(5) 0.005(3) -0.022(4) -0.017(3)
C4_2 0.139(6) 0.028(2) 0.029(3) 0.0146(19) -0.030(3) -0.026(3)
C5_2 0.110(6) 0.049(3) 0.049(4) 0.014(3) -0.008(4) 0.003(3)
C6_2 0.126(6) 0.059(4) 0.065(4) 0.000(3) -0.020(4) 0.012(3)
C7_2 0.075(4) 0.054(3) 0.050(3) 0.008(2) 0.005(3) -0.004(3)
C8_2 0.072(4) 0.047(3) 0.097(5) 0.018(3) 0.027(3) 0.012(3)
C9_2 0.102(5) 0.074(4) 0.077(4) 0.006(3) 0.043(4) -0.031(3)
C10_2 0.084(4) 0.069(4) 0.073(4) 0.013(3) 0.014(4) -0.018(3)
C11_2 0.081(4) 0.054(3) 0.066(4) 0.010(3) -0.004(3) -0.003(3)
C12_2 0.072(3) 0.048(3) 0.046(3) 0.011(2) -0.006(3) 0.005(2)
C13_2 0.075(3) 0.045(3) 0.052(3) 0.013(2) -0.009(3) -0.002(2)
C14_2 0.053(3) 0.034(2) 0.041(3) 0.0141(19) -0.008(2) -0.002(2)
C15_2 0.075(4) 0.068(3) 0.062(4) 0.020(3) 0.004(3) 0.011(3)
C16_2 0.057(4) 0.070(4) 0.080(4) 0.011(3) -0.009(3) 0.001(3)
C17_2 0.085(4) 0.077(4) 0.079(4) 0.026(3) -0.004(3) -0.009(3)
C18_2 0.078(4) 0.055(3) 0.057(3) 0.014(2) -0.008(3) -0.013(3)
Cl1A_3 0.053(4) 0.118(7) 0.073(5) -0.028(5) 0.015(3) -0.022(3)
Cl2A_3 0.090(5) 0.066(5) 0.102(5) 0.011(3) -0.033(3) -0.008(4)
Cl3A_3 0.104(4) 0.181(12) 0.091(4) -0.033(6) -0.037(4) 0.019(5)
C1A_3 0.048(6) 0.081(9) 0.055(8) 0.005(7) 0.012(5) -0.033(5)
Cl1B_3 0.089(3) 0.081(4) 0.078(2) 0.010(2) -0.035(2) -0.021(2)
Cl2B_3 0.080(4) 0.063(4) 0.229(10) -0.020(4) -0.035(5) 0.001(3)
Cl1_3 0.093(6) 0.138(8) 0.111(7) 0.013(5) 0.040(5) 0.018(5)
C1B_3 0.058(6) 0.063(7) 0.053(6) 0.018(5) 0.005(5) -0.018(5)
Cl1A_4 0.092(2) 0.109(3) 0.097(3) 0.032(2) 0.0411(19) 0.017(2)
Cl2A_4 0.062(2) 0.070(2) 0.054(2) -0.0073(18) -0.0001(16) -0.0071(15)
Cl3A_4 0.117(3) 0.0590(14) 0.079(3) -0.0029(13) 0.000(2) 0.0150(14)
C1A_4 0.059(6) 0.055(4) 0.062(6) -0.001(4) -0.001(4) -0.003(4)
Cl1B_4 0.103(6) 0.097(5) 0.145(11) -0.037(5) 0.002(6) -0.006(4)
Cl2B_4 0.184(10) 0.103(7) 0.079(6) -0.022(5) 0.065(6) -0.032(6)
Cl3B_4 0.113(9) 0.130(12) 0.088(7) -0.038(7) 0.035(6) -0.040(6)
C1B_4 0.102(11) 0.091(9) 0.073(12) -0.013(8) 0.031(9) -0.022(7)
Cl1A_5 0.070(3) 0.141(4) 0.064(2) -0.018(2) 0.0100(19) -0.052(3)
Cl2A_5 0.133(4) 0.106(3) 0.097(3) 0.015(2) 0.000(2) -0.054(3)
Cl1_5 0.186(6) 0.136(4) 0.171(6) 0.085(4) 0.097(5) 0.102(5)
C1A_5 0.079(7) 0.065(5) 0.048(6) 0.018(4) 0.003(5) -0.001(5)
Cl1B_5 0.102(6) 0.160(8) 0.176(9) -0.070(7) 0.009(5) 0.060(5)
Cl2B_5 0.089(4) 0.208(8) 0.059(3) -0.009(3) 0.010(3) -0.063(4)
Cl3B_5 0.122(6) 0.152(5) 0.173(7) -0.084(5) 0.059(5) -0.037(4)
C1B_5 0.085(8) 0.112(10) 0.105(12) -0.040(8) -0.024(7) 0.014(7)

loop_
_atom_type_symbol
_atom_type_description
_atom_type_scat_dispersion_real
_atom_type_scat_dispersion_imag
_atom_type_scat_source
C C 0.0033 0.0016 'International Tables Vol C Tables 4.2.6.8 and 6.1.1.4'
H H 0.0000 0.0000 'International Tables Vol C Tables 4.2.6.8 and 6.1.1.4'
Cl Cl 0.1484 0.1585 'International Tables Vol C Tables 4.2.6.8 and 6.1.1.4'
N N 0.0061 0.0033 'International Tables Vol C Tables 4.2.6.8 and 6.1.1.4'
O O 0.0106 0.0060 'International Tables Vol C Tables 4.2.6.8 and 6.1.1.4'

loop_
_geom_angle_atom_site_label_1
_geom_angle_atom_site_label_2
_geom_angle_atom_site_label_3
_geom_angle
C19_1 O1_1 C28_1 118.8(4)
C7_1 O2_1 C22_1 118.6(4)
C13_1 O3_1 C25_1 117.5(3)
C1_1 N1_1 C2_1 115.2(4)
C2_1 N2_1 C3_1 115.1(4)
C3_1 N3_1 C1_1 114.5(4)
C33_1 N4_1 C32_1 114.9(4)
C31_1 N5_1 C33_1 115.4(4)
C32_1 N6_1 C31_1 115.4(4)
N8A_1 N7A_1 C29_1 108.2(5)
N7A_1 N8A_1 N9_1 105.9(5)
N8B_1 N7B_1 C29_1 109.4(11)
N7B_1 N8B_1 N9_1 101.7(11)
N8A_1 N9_1 C54_1 115.4(5)
C30A_1 N9_1 N8A_1 106.8(5)
C30A_1 N9_1 C54_1 136.3(5)
C30B_1 N9_1 N8B_1 105.1(9)
C30B_1 N9_1 C54_1 150.3(8)
C54_1 N9_1 N8B_1 102.8(6)
N11_1 N10_1 C23_1 109.2(4)
N10_1 N11_1 N12_1 106.7(4)
N11_1 N12_1 C24_1 111.3(4)
N11_1 N12_1 C40_1 119.2(4)
C24_1 N12_1 C40_1 129.4(4)
N14_1 N13_1 C26_1 108.8(4)
N13_1 N14_1 N15_1 107.3(4)
N14_1 N15_1 C27_1 110.4(4)
N14_1 N15_1 C47_1 119.5(4)
C27_1 N15_1 C47_1 130.1(4)
N1_1 C1_1 N3_1 124.6(4)
N1_1 C1_1 C4_1 118.0(4)
N3_1 C1_1 C4_1 117.3(4)
N1_1 C2_1 C10_1 116.5(4)
N2_1 C2_1 N1_1 125.2(4)
N2_1 C2_1 C10_1 118.2(4)
N2_1 C3_1 N3_1 125.3(4)
N2_1 C3_1 C16_1 117.5(4)
N3_1 C3_1 C16_1 117.1(4)
C5_1 C4_1 C1_1 120.1(4)
C9_1 C4_1 C1_1 121.6(4)
C9_1 C4_1 C5_1 118.2(4)
C4_1 C5_1 H5_1 119.9
C6_1 C5_1 C4_1 120.2(5)
C6_1 C5_1 H5_1 119.9
C5_1 C6_1 H6_1 119.7
C7_1 C6_1 C5_1 120.6(4)
C7_1 C6_1 H6_1 119.7
O2_1 C7_1 C6_1 115.3(4)
O2_1 C7_1 C8_1 125.1(5)
C8_1 C7_1 C6_1 119.7(4)
C7_1 C8_1 H8_1 120.3
C7_1 C8_1 C9_1 119.4(5)
C9_1 C8_1 H8_1 120.3
C4_1 C9_1 C8_1 121.9(4)
C4_1 C9_1 H9_1 119.1
C8_1 C9_1 H9_1 119.1
C11_1 C10_1 C2_1 120.8(4)
C11_1 C10_1 C15_1 118.3(4)
C15_1 C10_1 C2_1 120.8(4)
C10_1 C11_1 H11_1 119.5
C12_1 C11_1 C10_1 120.9(5)
C12_1 C11_1 H11_1 119.5
C11_1 C12_1 H12_1 120.1
C11_1 C12_1 C13_1 119.9(4)
C13_1 C12_1 H12_1 120.1
O3_1 C13_1 C14_1 115.2(4)
C12_1 C13_1 O3_1 124.3(4)
C12_1 C13_1 C14_1 120.4(5)
C13_1 C14_1 H14_1 120.2
C15_1 C14_1 C13_1 119.6(5)
C15_1 C14_1 H14_1 120.2
C10_1 C15_1 H15_1 119.6
C14_1 C15_1 C10_1 120.9(4)
C14_1 C15_1 H15_1 119.6
C17_1 C16_1 C3_1 120.6(4)
C17_1 C16_1 C21_1 118.9(4)
C21_1 C16_1 C3_1 120.2(4)
C16_1 C17_1 H17_1 119.7
C18_1 C17_1 C16_1 120.6(4)
C18_1 C17_1 H17_1 119.7
C17_1 C18_1 H18_1 120.1
C17_1 C18_1 C19_1 119.7(4)
C19_1 C18_1 H18_1 120.1
O1_1 C19_1 C18_1 114.9(4)
O1_1 C19_1 C20_1 124.9(4)
C20_1 C19_1 C18_1 120.1(4)
C19_1 C20_1 H20_1 120.1
C19_1 C20_1 C21_1 119.8(5)
C21_1 C20_1 H20_1 120.1
C16_1 C21_1 H21_1 119.7
C20_1 C21_1 C16_1 120.5(4)
C20_1 C21_1 H21_1 119.7
O2_1 C22_1 H22A_1 109.1
O2_1 C22_1 H22B_1 109.1
O2_1 C22_1 C23_1 112.3(4)
H22A_1 C22_1 H22B_1 107.9
C23_1 C22_1 H22A_1 109.1
C23_1 C22_1 H22B_1 109.1
N10_1 C23_1 C22_1 122.9(4)
C24_1 C23_1 N10_1 108.1(4)
C24_1 C23_1 C22_1 128.8(5)
N12_1 C24_1 C23_1 104.6(4)
N12_1 C24_1 H24_1 127.7
C23_1 C24_1 H24_1 127.7
O3_1 C25_1 H25A_1 109.5
O3_1 C25_1 H25B_1 109.5
O3_1 C25_1 C26_1 110.7(4)
H25A_1 C25_1 H25B_1 108.1
C26_1 C25_1 H25A_1 109.5
C26_1 C25_1 H25B_1 109.5
N13_1 C26_1 C25_1 119.0(4)
N13_1 C26_1 C27_1 108.0(4)
C27_1 C26_1 C25_1 133.0(5)
N15_1 C27_1 C26_1 105.5(5)
N15_1 C27_1 H27_1 127.3
C26_1 C27_1 H27_1 127.3
O1_1 C28_1 H28A_1 109.5
O1_1 C28_1 H28B_1 109.5
O1_1 C28_1 C29_1 110.8(4)
H28A_1 C28_1 H28B_1 108.1
C29_1 C28_1 H28A_1 109.5
C29_1 C28_1 H28B_1 109.5
N7A_1 C29_1 C28_1 116.6(5)
C28_1 C29_1 N7B_1 103.9(6)
C30A_1 C29_1 N7A_1 104.6(5)
C30A_1 C29_1 C28_1 138.2(6)
C30B_1 C29_1 N7B_1 98.8(10)
C30B_1 C29_1 C28_1 155.9(8)
N9_1 C30A_1 C29_1 112.7(6)
N9_1 C30A_1 H30A_1 123.7
C29_1 C30A_1 H30A_1 123.7
N9_1 C30B_1 C29_1 124.9(14)
N9_1 C30B_1 H30B_1 117.5
C29_1 C30B_1 H30B_1 117.5
N5_1 C31_1 N6_1 124.4(4)
N5_1 C31_1 C48_1 116.9(4)
N6_1 C31_1 C48_1 118.6(4)
N4_1 C32_1 C41_1 116.3(4)
N6_1 C32_1 N4_1 124.5(4)
N6_1 C32_1 C41_1 119.1(4)
N4_1 C33_1 N5_1 125.3(4)
N4_1 C33_1 C34_1 117.6(4)
N5_1 C33_1 C34_1 116.9(4)
C35_1 C34_1 C33_1 120.0(4)
C35_1 C34_1 C39_1 119.1(5)
C39_1 C34_1 C33_1 120.5(4)
C34_1 C35_1 H35_1 119.9
C36_1 C35_1 C34_1 120.3(5)
C36_1 C35_1 H35_1 119.9
C35_1 C36_1 H36_1 119.5
C35_1 C36_1 C37_1 121.0(4)
C37_1 C36_1 H36_1 119.5
C36_1 C37_1 C40_1 121.4(4)
C38_1 C37_1 C36_1 118.1(5)
C38_1 C37_1 C40_1 120.3(4)
C37_1 C38_1 H38_1 119.5
C39_1 C38_1 C37_1 121.1(5)
C39_1 C38_1 H38_1 119.5
C34_1 C39_1 H39_1 119.9
C38_1 C39_1 C34_1 120.2(4)
C38_1 C39_1 H39_1 119.9
N12_1 C40_1 C37_1 110.3(4)
N12_1 C40_1 H40A_1 109.6
N12_1 C40_1 H40B_1 109.6
C37_1 C40_1 H40A_1 109.6
C37_1 C40_1 H40B_1 109.6
H40A_1 C40_1 H40B_1 108.1
C42_1 C41_1 C32_1 119.1(5)
C46_1 C41_1 C32_1 122.0(4)
C46_1 C41_1 C42_1 118.8(5)
C41_1 C42_1 H42_1 120.0
C43_1 C42_1 C41_1 120.1(5)
C43_1 C42_1 H42_1 120.0
C42_1 C43_1 H43_1 119.3
C44_1 C43_1 C42_1 121.5(5)
C44_1 C43_1 H43_1 119.3
C43_1 C44_1 C45_1 119.2(5)
C43_1 C44_1 C47_1 120.2(5)
C45_1 C44_1 C47_1 120.6(5)
C44_1 C45_1 H45_1 119.9
C44_1 C45_1 C46_1 120.1(5)
C46_1 C45_1 H45_1 119.9
C41_1 C46_1 C45_1 120.4(5)
C41_1 C46_1 H46_1 119.8
C45_1 C46_1 H46_1 119.8
N15_1 C47_1 C44_1 113.2(4)
N15_1 C47_1 H47A_1 108.9
N15_1 C47_1 H47B_1 108.9
C44_1 C47_1 H47A_1 108.9
C44_1 C47_1 H47B_1 108.9
H47A_1 C47_1 H47B_1 107.8
C49_1 C48_1 C31_1 120.8(4)
C49_1 C48_1 C53_1 119.9(4)
C53_1 C48_1 C31_1 119.1(4)
C48_1 C49_1 H49_1 120.5
C50_1 C49_1 C48_1 119.0(5)
C50_1 C49_1 H49_1 120.5
C49_1 C50_1 H50_1 119.4
C49_1 C50_1 C51_1 121.1(5)
C51_1 C50_1 H50_1 119.4
C50_1 C51_1 C54_1 120.7(5)
C52_1 C51_1 C50_1 119.4(4)
C52_1 C51_1 C54_1 119.8(5)
C51_1 C52_1 H52_1 119.8
C51_1 C52_1 C53_1 120.4(5)
C53_1 C52_1 H52_1 119.8
C48_1 C53_1 H53_1 120.0
C52_1 C53_1 C48_1 120.1(5)
C52_1 C53_1 H53_1 120.0
N9_1 C54_1 C51_1 112.2(4)
N9_1 C54_1 H54A_1 109.2
N9_1 C54_1 H54B_1 109.2
C51_1 C54_1 H54A_1 109.2
C51_1 C54_1 H54B_1 109.2
H54A_1 C54_1 H54B_1 107.9
C2_2 C1_2 H1_2 118.7
C2_2 C1_2 C6_2 122.5(7)
C6_2 C1_2 H1_2 118.7
C1_2 C2_2 H2_2 119.2
C1_2 C2_2 C3_2 121.7(7)
C3_2 C2_2 H2_2 119.2
C2_2 C3_2 H3_2 117.1
C4_2 C3_2 C2_2 125.7(8)
C4_2 C3_2 H3_2 117.1
C3_2 C4_2 C5_2 111.4(6)
C18_2 C4_2 C3_2 135.5(8)
C18_2 C4_2 C5_2 113.0(5)
C6_2 C5_2 C4_2 116.9(6)
C6_2 C5_2 C7_2 122.6(7)
C7_2 C5_2 C4_2 120.5(5)
C1_2 C6_2 C5_2 121.7(8)
C1_2 C6_2 H6_2 119.2
C5_2 C6_2 H6_2 119.2
C8_2 C7_2 C5_2 122.1(6)
C12_2 C7_2 C5_2 120.1(6)
C12_2 C7_2 C8_2 117.8(5)
C7_2 C8_2 H8_2 117.8
C9_2 C8_2 C7_2 124.4(6)
C9_2 C8_2 H8_2 117.8
C8_2 C9_2 H9_2 122.5
C10_2 C9_2 C8_2 115.0(7)
C10_2 C9_2 H9_2 122.5
C9_2 C10_2 H10_2 119.6
C11_2 C10_2 C9_2 120.9(7)
C11_2 C10_2 H10_2 119.6
C10_2 C11_2 H11_2 118.2
C10_2 C11_2 C12_2 123.5(6)
C12_2 C11_2 H11_2 118.2
C7_2 C12_2 C13_2 120.0(5)
C11_2 C12_2 C7_2 118.0(6)
C11_2 C12_2 C13_2 121.9(5)
C14_2 C13_2 C12_2 121.3(5)
C14_2 C13_2 C18_2 118.2(6)
C18_2 C13_2 C12_2 120.6(5)
C13_2 C14_2 H14_2 118.2
C13_2 C14_2 C15_2 123.7(5)
C15_2 C14_2 H14_2 118.2
C14_2 C15_2 H15_2 120.0
C14_2 C15_2 C16_2 120.0(6)
C16_2 C15_2 H15_2 120.0
C15_2 C16_2 H16_2 123.0
C17_2 C16_2 C15_2 114.1(6)
C17_2 C16_2 H16_2 123.0
C16_2 C17_2 H17_2 117.5
C18_2 C17_2 C16_2 124.9(7)
C18_2 C17_2 H17_2 117.5
C4_2 C18_2 C13_2 125.4(6)
C4_2 C18_2 C17_2 116.1(6)
C17_2 C18_2 C13_2 118.4(6)
Cl1A_3 C1A_3 H1A_3 108.9
Cl2A_3 C1A_3 Cl1A_3 109.4(9)
Cl2A_3 C1A_3 Cl3A_3 102.4(8)
Cl2A_3 C1A_3 H1A_3 108.9
Cl3A_3 C1A_3 Cl1A_3 118.0(11)
Cl3A_3 C1A_3 H1A_3 108.9
Cl1B_3 C1B_3 Cl2B_3 114.6(8)
Cl1B_3 C1B_3 Cl1_3 107.4(9)
Cl1B_3 C1B_3 H1B_3 107.2
Cl2B_3 C1B_3 H1B_3 107.2
Cl1_3 C1B_3 Cl2B_3 112.9(9)
Cl1_3 C1B_3 H1B_3 107.2
Cl1A_4 C1A_4 Cl2A_4 111.6(6)
Cl1A_4 C1A_4 Cl3A_4 110.2(5)
Cl1A_4 C1A_4 H1A_4 108.8
Cl2A_4 C1A_4 Cl3A_4 108.6(5)
Cl2A_4 C1A_4 H1A_4 108.8
Cl3A_4 C1A_4 H1A_4 108.8
Cl1B_4 C1B_4 Cl3B_4 107.6(13)
Cl1B_4 C1B_4 H1B_4 109.8
Cl2B_4 C1B_4 Cl1B_4 109.0(11)
Cl2B_4 C1B_4 Cl3B_4 110.7(14)
Cl2B_4 C1B_4 H1B_4 109.8
Cl3B_4 C1B_4 H1B_4 109.8
Cl1A_5 C1A_5 H1A_5 110.3
Cl2A_5 C1A_5 Cl1A_5 108.5(6)
Cl2A_5 C1A_5 H1A_5 110.3
Cl1_5 C1A_5 Cl1A_5 109.3(6)
Cl1_5 C1A_5 Cl2A_5 108.1(7)
Cl1_5 C1A_5 H1A_5 110.3
Cl1B_5 C1B_5 H1B_5 109.6
Cl2B_5 C1B_5 Cl1B_5 108.6(10)
Cl2B_5 C1B_5 Cl3B_5 109.2(10)
Cl2B_5 C1B_5 H1B_5 109.6
Cl3B_5 C1B_5 Cl1B_5 110.3(10)
Cl3B_5 C1B_5 H1B_5 109.6

loop_
_geom_bond_atom_site_label_1
_geom_bond_atom_site_label_2
_geom_bond_distance
O1_1 C19_1 1.374(5)
O1_1 C28_1 1.457(6)
O2_1 C7_1 1.382(6)
O2_1 C22_1 1.427(6)
O3_1 C13_1 1.399(6)
O3_1 C25_1 1.458(5)
N1_1 C1_1 1.338(6)
N1_1 C2_1 1.353(6)
N2_1 C2_1 1.335(5)
N2_1 C3_1 1.335(6)
N3_1 C1_1 1.358(5)
N3_1 C3_1 1.356(6)
N4_1 C32_1 1.360(6)
N4_1 C33_1 1.331(6)
N5_1 C31_1 1.341(6)
N5_1 C33_1 1.350(6)
N6_1 C31_1 1.350(6)
N6_1 C32_1 1.347(5)
N7A_1 N8A_1 1.329(8)
N7A_1 C29_1 1.435(8)
N8A_1 N9_1 1.428(7)
N7B_1 N8B_1 1.335(15)
N7B_1 C29_1 1.556(14)
N8B_1 N9_1 1.552(14)
N9_1 C30A_1 1.294(7)
N9_1 C30B_1 1.195(15)
N9_1 C54_1 1.463(6)
N10_1 N11_1 1.314(6)
N10_1 C23_1 1.373(6)
N11_1 N12_1 1.345(5)
N12_1 C24_1 1.356(6)
N12_1 C40_1 1.481(6)
N13_1 N14_1 1.337(5)
N13_1 C26_1 1.363(6)
N14_1 N15_1 1.343(6)
N15_1 C27_1 1.361(6)
N15_1 C47_1 1.466(6)
C1_1 C4_1 1.479(6)
C2_1 C10_1 1.495(7)
C3_1 C16_1 1.493(6)
C4_1 C5_1 1.403(6)
C4_1 C9_1 1.390(7)
C5_1 H5_1 0.9500
C5_1 C6_1 1.395(7)
C6_1 H6_1 0.9500
C6_1 C7_1 1.392(7)
C7_1 C8_1 1.390(7)
C8_1 H8_1 0.9500
C8_1 C9_1 1.394(7)
C9_1 H9_1 0.9500
C10_1 C11_1 1.403(6)
C10_1 C15_1 1.411(7)
C11_1 H11_1 0.9500
C11_1 C12_1 1.378(7)
C12_1 H12_1 0.9500
C12_1 C13_1 1.386(7)
C13_1 C14_1 1.401(6)
C14_1 H14_1 0.9500
C14_1 C15_1 1.374(7)
C15_1 H15_1 0.9500
C16_1 C17_1 1.402(7)
C16_1 C21_1 1.413(7)
C17_1 H17_1 0.9500
C17_1 C18_1 1.392(6)
C18_1 H18_1 0.9500
C18_1 C19_1 1.410(7)
C19_1 C20_1 1.390(7)
C20_1 H20_1 0.9500
C20_1 C21_1 1.397(6)
C21_1 H21_1 0.9500
C22_1 H22A_1 0.9900
C22_1 H22B_1 0.9900
C22_1 C23_1 1.508(7)
C23_1 C24_1 1.365(7)
C24_1 H24_1 0.9500
C25_1 H25A_1 0.9900
C25_1 H25B_1 0.9900
C25_1 C26_1 1.489(6)
C26_1 C27_1 1.374(7)
C27_1 H27_1 0.9500
C28_1 H28A_1 0.9900
C28_1 H28B_1 0.9900
C28_1 C29_1 1.471(7)
C29_1 C30A_1 1.311(8)
C29_1 C30B_1 1.251(15)
C30A_1 H30A_1 0.9500
C30B_1 H30B_1 0.9500
C31_1 C48_1 1.488(6)
C32_1 C41_1 1.489(7)
C33_1 C34_1 1.494(7)
C34_1 C35_1 1.392(6)
C34_1 C39_1 1.397(7)
C35_1 H35_1 0.9500
C35_1 C36_1 1.388(7)
C36_1 H36_1 0.9500
C36_1 C37_1 1.399(7)
C37_1 C38_1 1.395(6)
C37_1 C40_1 1.523(7)
C38_1 H38_1 0.9500
C38_1 C39_1 1.388(7)
C39_1 H39_1 0.9500
C40_1 H40A_1 0.9900
C40_1 H40B_1 0.9900
C41_1 C42_1 1.411(7)
C41_1 C46_1 1.400(7)
C42_1 H42_1 0.9500
C42_1 C43_1 1.392(7)
C43_1 H43_1 0.9500
C43_1 C44_1 1.383(8)
C44_1 C45_1 1.401(7)
C44_1 C47_1 1.520(7)
C45_1 H45_1 0.9500
C45_1 C46_1 1.410(7)
C46_1 H46_1 0.9500
C47_1 H47A_1 0.9900
C47_1 H47B_1 0.9900
C48_1 C49_1 1.399(7)
C48_1 C53_1 1.402(7)
C49_1 H49_1 0.9500
C49_1 C50_1 1.392(6)
C50_1 H50_1 0.9500
C50_1 C51_1 1.402(7)
C51_1 C52_1 1.380(7)
C51_1 C54_1 1.524(6)
C52_1 H52_1 0.9500
C52_1 C53_1 1.396(6)
C53_1 H53_1 0.9500
C54_1 H54A_1 0.9900
C54_1 H54B_1 0.9900
C1_2 H1_2 0.9500
C1_2 C2_2 1.301(9)
C1_2 C6_2 1.374(8)
C2_2 H2_2 0.9500
C2_2 C3_2 1.400(8)
C3_2 H3_2 0.9500
C3_2 C4_2 1.391(7)
C4_2 C5_2 1.623(10)
C4_2 C18_2 1.380(7)
C5_2 C6_2 1.428(8)
C5_2 C7_2 1.439(8)
C6_2 H6_2 0.9500
C7_2 C8_2 1.419(7)
C7_2 C12_2 1.407(7)
C8_2 H8_2 0.9500
C8_2 C9_2 1.419(8)
C9_2 H9_2 0.9500
C9_2 C10_2 1.407(8)
C10_2 H10_2 0.9500
C10_2 C11_2 1.385(8)
C11_2 H11_2 0.9500
C11_2 C12_2 1.395(7)
C12_2 C13_2 1.468(7)
C13_2 C14_2 1.373(7)
C13_2 C18_2 1.421(7)
C14_2 H14_2 0.9500
C14_2 C15_2 1.432(7)
C15_2 H15_2 0.9500
C15_2 C16_2 1.439(8)
C16_2 H16_2 0.9500
C16_2 C17_2 1.430(8)
C17_2 H17_2 0.9500
C17_2 C18_2 1.419(8)
Cl1A_3 C1A_3 1.750(12)
Cl2A_3 C1A_3 1.729(12)
Cl3A_3 C1A_3 1.740(12)
C1A_3 H1A_3 1.0000
Cl1B_3 C1B_3 1.726(11)
Cl2B_3 C1B_3 1.736(10)
Cl1_3 C1B_3 1.735(11)
C1B_3 H1B_3 1.0000
Cl1A_4 C1A_4 1.750(9)
Cl2A_4 C1A_4 1.758(9)
Cl3A_4 C1A_4 1.765(8)
C1A_4 H1A_4 1.0000
Cl1B_4 C1B_4 1.766(14)
Cl2B_4 C1B_4 1.761(14)
Cl3B_4 C1B_4 1.771(15)
C1B_4 H1B_4 1.0000
Cl1A_5 C1A_5 1.770(10)
Cl2A_5 C1A_5 1.743(10)
Cl1_5 C1A_5 1.727(10)
C1A_5 H1A_5 1.0000
Cl1B_5 C1B_5 1.766(14)
Cl2B_5 C1B_5 1.726(13)
Cl3B_5 C1B_5 1.740(13)
C1B_5 H1B_5 1.0000

loop_
_geom_torsion_atom_site_label_1
_geom_torsion_atom_site_label_2
_geom_torsion_atom_site_label_3
_geom_torsion_atom_site_label_4
_geom_torsion
O1_1 C19_1 C20_1 C21_1 -177.1(4)
O1_1 C28_1 C29_1 N7A_1 -155.3(5)
O1_1 C28_1 C29_1 N7B_1 91.7(8)
O1_1 C28_1 C29_1 C30A_1 15.0(10)
O1_1 C28_1 C29_1 C30B_1 -68(3)
O2_1 C7_1 C8_1 C9_1 -178.4(5)
O2_1 C22_1 C23_1 N10_1 139.6(5)
O2_1 C22_1 C23_1 C24_1 -45.4(7)
O3_1 C13_1 C14_1 C15_1 178.1(4)
O3_1 C25_1 C26_1 N13_1 -80.9(5)
O3_1 C25_1 C26_1 C27_1 97.6(6)
N1_1 C1_1 C4_1 C5_1 -5.8(6)
N1_1 C1_1 C4_1 C9_1 170.9(4)
N1_1 C2_1 C10_1 C11_1 0.7(6)
N1_1 C2_1 C10_1 C15_1 -174.8(4)
N2_1 C2_1 C10_1 C11_1 177.5(4)
N2_1 C2_1 C10_1 C15_1 2.0(6)
N2_1 C3_1 C16_1 C17_1 8.5(6)
N2_1 C3_1 C16_1 C21_1 -165.1(4)
N3_1 C1_1 C4_1 C5_1 175.9(4)
N3_1 C1_1 C4_1 C9_1 -7.4(7)
N3_1 C3_1 C16_1 C17_1 -175.3(4)
N3_1 C3_1 C16_1 C21_1 11.2(6)
N4_1 C32_1 C41_1 C42_1 3.7(6)
N4_1 C32_1 C41_1 C46_1 179.8(4)
N4_1 C33_1 C34_1 C35_1 -2.6(6)
N4_1 C33_1 C34_1 C39_1 -175.7(4)
N5_1 C31_1 C48_1 C49_1 -170.5(4)
N5_1 C31_1 C48_1 C53_1 4.8(6)
N5_1 C33_1 C34_1 C35_1 172.6(4)
N5_1 C33_1 C34_1 C39_1 -0.6(6)
N6_1 C31_1 C48_1 C49_1 6.7(6)
N6_1 C31_1 C48_1 C53_1 -178.0(4)
N6_1 C32_1 C41_1 C42_1 -174.7(4)
N6_1 C32_1 C41_1 C46_1 1.4(6)
N7A_1 N8A_1 N9_1 C30A_1 -8.6(7)
N7A_1 N8A_1 N9_1 C54_1 -176.6(5)
N7A_1 C29_1 C30A_1 N9_1 -13.2(8)
N8A_1 N7A_1 C29_1 C28_1 -179.5(5)
N8A_1 N7A_1 C29_1 C30A_1 7.1(7)
N8A_1 N9_1 C30A_1 C29_1 14.0(7)
N8A_1 N9_1 C54_1 C51_1 91.5(6)
N7B_1 N8B_1 N9_1 C30B_1 0.8(19)
N7B_1 N8B_1 N9_1 C54_1 170.3(12)
N7B_1 C29_1 C30B_1 N9_1 0(3)
N8B_1 N7B_1 C29_1 C28_1 -171.4(13)
N8B_1 N7B_1 C29_1 C30B_1 0.5(19)
N8B_1 N9_1 C30B_1 C29_1 -1(3)
N8B_1 N9_1 C54_1 C51_1 -152.8(8)
N10_1 N11_1 N12_1 C24_1 -0.4(6)
N10_1 N11_1 N12_1 C40_1 177.2(4)
N10_1 C23_1 C24_1 N12_1 -0.1(5)
N11_1 N10_1 C23_1 C22_1 175.7(4)
N11_1 N10_1 C23_1 C24_1 -0.2(6)
N11_1 N12_1 C24_1 C23_1 0.3(5)
N11_1 N12_1 C40_1 C37_1 -89.1(5)
N13_1 N14_1 N15_1 C27_1 -0.1(5)
N13_1 N14_1 N15_1 C47_1 178.7(4)
N13_1 C26_1 C27_1 N15_1 0.5(5)
N14_1 N13_1 C26_1 C25_1 178.3(4)
N14_1 N13_1 C26_1 C27_1 -0.5(5)
N14_1 N15_1 C27_1 C26_1 -0.2(5)
N14_1 N15_1 C47_1 C44_1 121.1(5)
C1_1 N1_1 C2_1 N2_1 -0.6(6)
C1_1 N1_1 C2_1 C10_1 176.0(4)
C1_1 N3_1 C3_1 N2_1 1.7(6)
C1_1 N3_1 C3_1 C16_1 -174.2(4)
C1_1 C4_1 C5_1 C6_1 179.1(4)
C1_1 C4_1 C9_1 C8_1 -178.2(5)
C2_1 N1_1 C1_1 N3_1 0.0(6)
C2_1 N1_1 C1_1 C4_1 -178.2(4)
C2_1 N2_1 C3_1 N3_1 -2.2(6)
C2_1 N2_1 C3_1 C16_1 173.7(4)
C2_1 C10_1 C11_1 C12_1 -177.6(4)
C2_1 C10_1 C15_1 C14_1 178.3(4)
C3_1 N2_1 C2_1 N1_1 1.6(6)
C3_1 N2_1 C2_1 C10_1 -174.9(4)
C3_1 N3_1 C1_1 N1_1 -0.5(6)
C3_1 N3_1 C1_1 C4_1 177.6(4)
C3_1 C16_1 C17_1 C18_1 -172.1(4)
C3_1 C16_1 C21_1 C20_1 171.6(4)
C4_1 C5_1 C6_1 C7_1 -1.2(7)
C5_1 C4_1 C9_1 C8_1 -1.4(7)
C5_1 C6_1 C7_1 O2_1 179.2(4)
C5_1 C6_1 C7_1 C8_1 -0.7(7)
C6_1 C7_1 C8_1 C9_1 1.6(8)
C7_1 O2_1 C22_1 C23_1 -76.0(5)
C7_1 C8_1 C9_1 C4_1 -0.5(8)
C9_1 C4_1 C5_1 C6_1 2.3(7)
C10_1 C11_1 C12_1 C13_1 0.1(8)
C11_1 C10_1 C15_1 C14_1 2.7(7)
C11_1 C12_1 C13_1 O3_1 -177.3(4)
C11_1 C12_1 C13_1 C14_1 1.1(7)
C12_1 C13_1 C14_1 C15_1 -0.5(7)
C13_1 O3_1 C25_1 C26_1 -77.9(5)
C13_1 C14_1 C15_1 C10_1 -1.5(7)
C15_1 C10_1 C11_1 C12_1 -2.0(7)
C16_1 C17_1 C18_1 C19_1 1.8(7)
C17_1 C16_1 C21_1 C20_1 -2.1(7)
C17_1 C18_1 C19_1 O1_1 176.4(4)
C17_1 C18_1 C19_1 C20_1 -4.9(7)
C18_1 C19_1 C20_1 C21_1 4.4(7)
C19_1 O1_1 C28_1 C29_1 80.9(5)
C19_1 C20_1 C21_1 C16_1 -0.9(7)
C21_1 C16_1 C17_1 C18_1 1.6(7)
C22_1 O2_1 C7_1 C6_1 171.7(4)
C22_1 O2_1 C7_1 C8_1 -8.4(7)
C22_1 C23_1 C24_1 N12_1 -175.7(5)
C23_1 N10_1 N11_1 N12_1 0.4(6)
C24_1 N12_1 C40_1 C37_1 88.1(6)
C25_1 O3_1 C13_1 C12_1 -20.7(6)
C25_1 O3_1 C13_1 C14_1 160.7(4)
C25_1 C26_1 C27_1 N15_1 -178.1(4)
C26_1 N13_1 N14_1 N15_1 0.4(5)
C27_1 N15_1 C47_1 C44_1 -60.4(7)
C28_1 O1_1 C19_1 C18_1 -170.4(4)
C28_1 O1_1 C19_1 C20_1 11.0(6)
C28_1 C29_1 C30A_1 N9_1 175.7(6)
C28_1 C29_1 C30B_1 N9_1 160.6(13)
C29_1 N7A_1 N8A_1 N9_1 0.8(7)
C29_1 N7B_1 N8B_1 N9_1 -0.7(17)
C30A_1 N9_1 C54_1 C51_1 -71.8(9)
C30B_1 N9_1 C54_1 C51_1 7(3)
C31_1 N5_1 C33_1 N4_1 4.0(6)
C31_1 N5_1 C33_1 C34_1 -170.7(4)
C31_1 N6_1 C32_1 N4_1 1.3(6)
C31_1 N6_1 C32_1 C41_1 179.5(4)
C31_1 C48_1 C49_1 C50_1 174.6(4)
C31_1 C48_1 C53_1 C52_1 -175.0(4)
C32_1 N4_1 C33_1 N5_1 -4.5(6)
C32_1 N4_1 C33_1 C34_1 170.2(4)
C32_1 N6_1 C31_1 N5_1 -1.8(6)
C32_1 N6_1 C31_1 C48_1 -178.7(4)
C32_1 C41_1 C42_1 C43_1 178.6(5)
C32_1 C41_1 C46_1 C45_1 -178.4(4)
C33_1 N4_1 C32_1 N6_1 1.6(6)
C33_1 N4_1 C32_1 C41_1 -176.7(4)
C33_1 N5_1 C31_1 N6_1 -0.6(6)
C33_1 N5_1 C31_1 C48_1 176.3(4)
C33_1 C34_1 C35_1 C36_1 -169.7(4)
C33_1 C34_1 C39_1 C38_1 168.9(4)
C34_1 C35_1 C36_1 C37_1 0.9(7)
C35_1 C34_1 C39_1 C38_1 -4.3(7)
C35_1 C36_1 C37_1 C38_1 -4.5(7)
C35_1 C36_1 C37_1 C40_1 170.7(4)
C36_1 C37_1 C38_1 C39_1 3.7(7)
C36_1 C37_1 C40_1 N12_1 -96.6(5)
C37_1 C38_1 C39_1 C34_1 0.6(7)
C38_1 C37_1 C40_1 N12_1 78.5(6)
C39_1 C34_1 C35_1 C36_1 3.5(7)
C40_1 N12_1 C24_1 C23_1 -177.0(4)
C40_1 C37_1 C38_1 C39_1 -171.5(4)
C41_1 C42_1 C43_1 C44_1 -1.2(8)
C42_1 C41_1 C46_1 C45_1 -2.3(7)
C42_1 C43_1 C44_1 C45_1 -0.1(8)
C42_1 C43_1 C44_1 C47_1 177.8(5)
C43_1 C44_1 C45_1 C46_1 0.2(7)
C43_1 C44_1 C47_1 N15_1 115.1(5)
C44_1 C45_1 C46_1 C41_1 1.0(7)
C45_1 C44_1 C47_1 N15_1 -67.1(6)
C46_1 C41_1 C42_1 C43_1 2.4(7)
C47_1 N15_1 C27_1 C26_1 -178.9(4)
C47_1 C44_1 C45_1 C46_1 -177.7(4)
C48_1 C49_1 C50_1 C51_1 -0.6(7)
C49_1 C48_1 C53_1 C52_1 0.4(7)
C49_1 C50_1 C51_1 C52_1 2.1(7)
C49_1 C50_1 C51_1 C54_1 -176.4(4)
C50_1 C51_1 C52_1 C53_1 -2.4(7)
C50_1 C51_1 C54_1 N9_1 93.8(6)
C51_1 C52_1 C53_1 C48_1 1.2(7)
C52_1 C51_1 C54_1 N9_1 -84.8(6)
C53_1 C48_1 C49_1 C50_1 -0.6(6)
C54_1 N9_1 C30A_1 C29_1 178.2(6)
C54_1 N9_1 C30B_1 C29_1 -159.7(10)
C54_1 C51_1 C52_1 C53_1 176.2(4)
C1_2 C2_2 C3_2 C4_2 4.3(11)
C2_2 C1_2 C6_2 C5_2 1.2(10)
C2_2 C3_2 C4_2 C5_2 -2.7(8)
C2_2 C3_2 C4_2 C18_2 175.6(6)
C3_2 C4_2 C5_2 C6_2 0.5(7)
C3_2 C4_2 C5_2 C7_2 -179.3(5)
C3_2 C4_2 C18_2 C13_2 175.1(6)
C3_2 C4_2 C18_2 C17_2 -3.3(9)
C4_2 C5_2 C6_2 C1_2 0.2(8)
C4_2 C5_2 C7_2 C8_2 -175.7(5)
C4_2 C5_2 C7_2 C12_2 2.8(8)
C5_2 C4_2 C18_2 C13_2 -6.7(7)
C5_2 C4_2 C18_2 C17_2 174.9(5)
C5_2 C7_2 C8_2 C9_2 175.4(6)
C5_2 C7_2 C12_2 C11_2 -179.7(5)
C5_2 C7_2 C12_2 C13_2 -3.3(8)
C6_2 C1_2 C2_2 C3_2 -3.3(11)
C6_2 C5_2 C7_2 C8_2 4.5(9)
C6_2 C5_2 C7_2 C12_2 -177.1(5)
C7_2 C5_2 C6_2 C1_2 -180.0(6)
C7_2 C8_2 C9_2 C10_2 6.6(9)
C7_2 C12_2 C13_2 C14_2 178.7(5)
C7_2 C12_2 C13_2 C18_2 -1.1(8)
C8_2 C7_2 C12_2 C11_2 -1.2(8)
C8_2 C7_2 C12_2 C13_2 175.3(5)
C8_2 C9_2 C10_2 C11_2 -5.8(9)
C9_2 C10_2 C11_2 C12_2 2.0(10)
C10_2 C11_2 C12_2 C7_2 1.7(9)
C10_2 C11_2 C12_2 C13_2 -174.7(6)
C11_2 C12_2 C13_2 C14_2 -5.0(8)
C11_2 C12_2 C13_2 C18_2 175.2(5)
C12_2 C7_2 C8_2 C9_2 -3.1(9)
C12_2 C13_2 C14_2 C15_2 175.9(5)
C12_2 C13_2 C18_2 C4_2 6.6(8)
C12_2 C13_2 C18_2 C17_2 -175.0(5)
C13_2 C14_2 C15_2 C16_2 -3.1(8)
C14_2 C13_2 C18_2 C4_2 -173.2(5)
C14_2 C13_2 C18_2 C17_2 5.2(8)
C14_2 C15_2 C16_2 C17_2 8.8(8)
C15_2 C16_2 C17_2 C18_2 -8.2(9)
C16_2 C17_2 C18_2 C4_2 179.8(6)
C16_2 C17_2 C18_2 C13_2 1.2(9)
C18_2 C4_2 C5_2 C6_2 -178.2(5)
C18_2 C4_2 C5_2 C7_2 2.0(7)
C18_2 C13_2 C14_2 C15_2 -4.3(8)
